data_4502272
loop_
_publ_author_name
'Lama, Prem'
'Aijaz, Arshad'
'Sa\~nudo, E. Carolina'
'Bharadwaj, Parimal K.'

_publ_section_title
;
 Synthesis, Structure, and Magnetic Properties of Cobalt(II) Coordination
 Polymers from a New Tripodal Carboxylate Ligand: Weak Ferromagnetism and
 Metamagnetism
;
_journal_issue 1
_journal_name_full 'Crystal Growth &amp; Design'
_journal_page_first 283
_journal_paper_doi 10.1021/cg900896w
_journal_volume 10
_journal_year 2010
_chemical_formula_moiety 'C20 H12 Co2 N O8'
_chemical_formula_sum 'C20 H12 Co2 N O8'
_chemical_formula_weight 512.17
_chemical_name_systematic
;
 ?
;
_space_group_IT_number 2
_symmetry_cell_setting triclinic
_symmetry_space_group_name_Hall '-P 1'
_symmetry_space_group_name_H-M 'P -1'
_atom_sites_solution_hydrogens geom
_atom_sites_solution_primary direct
_atom_sites_solution_secondary difmap
_audit_creation_method SHELXL-97
_cell_angle_alpha 67.128(3)
_cell_angle_beta 77.118(3)
_cell_angle_gamma 66.641(3)
_cell_formula_units_Z 2
_cell_length_a 9.682(2)
_cell_length_b 10.102(2)
_cell_length_c 11.134(2)
_cell_measurement_reflns_used 999
_cell_measurement_temperature 100(2)
_cell_measurement_theta_max 27.80
_cell_measurement_theta_min 2.3
_cell_volume 918.1(3)
_computing_cell_refinement 'SAINT 6.45 ( Bruker, 2003)'
_computing_data_collection 'SMART 5.628 (Bruker, 2003)'
_computing_data_reduction 'SAINT 6.45 ( Bruker, 2003)'
_computing_molecular_graphics 'DIAMOND 2.1e'
_computing_structure_refinement 'SHELXL-97 (Sheldrick, 1997)'
_computing_structure_solution SIR-97
_diffrn_ambient_temperature 100(2)
_diffrn_measured_fraction_theta_full 0.986
_diffrn_measured_fraction_theta_max 0.986
_diffrn_measurement_device_type 'BRUKER SMART APEX'
_diffrn_measurement_method /w-scans
_diffrn_radiation_monochromator graphite
_diffrn_radiation_source 'fine-focus sealed tube'
_diffrn_radiation_type MoK\a
_diffrn_radiation_wavelength 0.71073
_diffrn_reflns_av_R_equivalents 0.0187
_diffrn_reflns_av_sigmaI/netI 0.0398
_diffrn_reflns_limit_h_max 12
_diffrn_reflns_limit_h_min -12
_diffrn_reflns_limit_k_max 13
_diffrn_reflns_limit_k_min -13
_diffrn_reflns_limit_l_max 14
_diffrn_reflns_limit_l_min -6
_diffrn_reflns_number 5939
_diffrn_reflns_theta_full 27.83
_diffrn_reflns_theta_max 27.83
_diffrn_reflns_theta_min 2.33
_exptl_absorpt_coefficient_mu 1.860
_exptl_absorpt_correction_T_max 0.8655
_exptl_absorpt_correction_T_min 0.8077
_exptl_absorpt_correction_type empirical
_exptl_absorpt_process_details SADABS
_exptl_crystal_colour pink
_exptl_crystal_density_diffrn 1.853
_exptl_crystal_density_method 'not measured'
_exptl_crystal_description block
_exptl_crystal_F_000 514
_exptl_crystal_size_max 0.12
_exptl_crystal_size_mid 0.10
_exptl_crystal_size_min 0.08
_refine_diff_density_max 1.007
_refine_diff_density_min -1.090
_refine_diff_density_rms 0.201
_refine_ls_extinction_method none
_refine_ls_goodness_of_fit_ref 1.192
_refine_ls_hydrogen_treatment refU
_refine_ls_matrix_type full
_refine_ls_number_parameters 284
_refine_ls_number_reflns 4303
_refine_ls_number_restraints 1
_refine_ls_restrained_S_all 1.192
_refine_ls_R_factor_all 0.0786
_refine_ls_R_factor_gt 0.0535
_refine_ls_shift/su_max 0.000
_refine_ls_shift/su_mean 0.000
_refine_ls_structure_factor_coef Fsqd
_refine_ls_weighting_details 'calc w=1/[\s^2^(Fo^2^)+(0.1080P)^2^+3.6642P] where P=(Fo^2^+2Fc^2^)/3'
_refine_ls_weighting_scheme calc
_refine_ls_wR_factor_gt 0.1467
_refine_ls_wR_factor_ref 0.2240
_reflns_number_gt 3286
_reflns_number_total 4303
_reflns_threshold_expression >2sigma(I)
_cod_data_source_file cg900896w_si_002.cif
_cod_data_source_block Compound1
_cod_depositor_comments
;
The following automatic conversions were performed:

'_symmetry_cell_setting' value 'Triclinic' changed to 'triclinic'
according to /home/saulius/struct/CIF-dictionaries/cif_core.dic
dictionary named 'cif_core.dic' version 2.4.2 from 2011-04-26.

Automatic conversion script
Id: cif_fix_values 1715 2011-07-08 13:25:40Z adriana 
;
_cod_original_sg_symbol_H-M P-1
_cod_database_code 4502272

loop_
_symmetry_equiv_pos_as_xyz
'x, y, z'
'-x, -y, -z'

loop_
_atom_site_label
_atom_site_type_symbol
_atom_site_fract_x
_atom_site_fract_y
_atom_site_fract_z
_atom_site_U_iso_or_equiv
_atom_site_adp_type
_atom_site_occupancy
_atom_site_symmetry_multiplicity
_atom_site_calc_flag
_atom_site_refinement_flags
Co1 Co 0.12703(8) 0.05631(8) 0.90422(7) 0.0247(2) Uani 1 1 d .
Co2 Co -0.07942(8) 0.03255(9) 0.74318(8) 0.0282(2) Uani 1 1 d .
O1 O 0.6793(5) -0.6160(5) 0.8403(5) 0.0398(11) Uani 1 1 d .
O2 O 0.3254(5) -0.9099(5) 0.9245(5) 0.0386(10) Uani 1 1 d .
O3 O 0.0998(5) -0.7421(6) 0.9408(5) 0.0439(11) Uani 1 1 d .
O4 O 0.2203(5) -0.1492(5) 0.8669(4) 0.0339(9) Uani 1 1 d .
O5 O 0.0552(5) -0.1809(5) 0.7780(5) 0.0387(10) Uani 1 1 d .
O6 O -0.0088(5) 0.1807(6) 0.5933(4) 0.0399(10) Uani 1 1 d .
O7 O 0.1502(6) 0.1819(6) 0.7087(4) 0.0451(12) Uani 1 1 d .
O8 O -0.0991(4) 0.0793(5) 0.9010(4) 0.0257(8) Uani 1 1 d D
N1 N -0.2545(6) 0.0420(6) 0.6642(5) 0.0329(11) Uani 1 1 d .
C1 C 0.1757(6) -0.2303(7) 0.8342(6) 0.0299(12) Uani 1 1 d .
C2 C 0.2733(7) -0.3926(7) 0.8562(6) 0.0334(13) Uani 1 1 d .
C3 C 0.2120(7) -0.5065(7) 0.8827(6) 0.0339(13) Uani 1 1 d .
H3 H 0.1081 -0.4818 0.8869 0.041 Uiso 1 1 calc R
C4 C 0.3078(7) -0.6565(7) 0.9025(6) 0.0341(13) Uani 1 1 d .
C5 C 0.4644(7) -0.6957(7) 0.8898(6) 0.0358(13) Uani 1 1 d .
H5 H 0.5275 -0.7965 0.9019 0.043 Uiso 1 1 calc R
C6 C 0.5234(7) -0.5815(7) 0.8588(6) 0.0339(13) Uani 1 1 d .
C7 C 0.4294(7) -0.4309(7) 0.8469(6) 0.0321(12) Uani 1 1 d .
H7 H 0.4709 -0.3568 0.8327 0.038 Uiso 1 1 calc R
C8 C 0.2385(7) -0.7779(7) 0.9268(6) 0.0327(12) Uani 1 1 d .
C9 C 0.7323(7) -0.5164(7) 0.7303(6) 0.0333(13) Uani 1 1 d .
C10 C 0.8412(8) -0.4693(8) 0.7442(7) 0.0432(15) Uani 1 1 d .
H10 H 0.8751 -0.4993 0.8258 0.052 Uiso 1 1 calc R
C11 C 0.8992(8) -0.3767(8) 0.6348(7) 0.0413(15) Uani 1 1 d .
H11 H 0.9739 -0.3455 0.6432 0.050 Uiso 1 1 calc R
C12 C 0.8491(7) -0.3292(7) 0.5133(6) 0.0306(12) Uani 1 1 d .
C13 C 0.7414(8) -0.3795(9) 0.5015(7) 0.0414(15) Uani 1 1 d .
H13 H 0.7078 -0.3485 0.4196 0.050 Uiso 1 1 calc R
C14 C 0.6814(9) -0.4756(9) 0.6088(7) 0.0472(17) Uani 1 1 d .
H14 H 0.6104 -0.5110 0.5997 0.057 Uiso 1 1 calc R
C15 C 0.0930(7) 0.2249(7) 0.6040(6) 0.0324(12) Uani 1 1 d .
C16 C -0.2454(8) 0.0865(10) 0.5331(7) 0.0477(18) Uani 1 1 d .
H16 H -0.1729 0.1297 0.4846 0.057 Uiso 1 1 calc R
C17 C -0.3391(8) 0.0704(9) 0.4687(6) 0.0419(16) Uani 1 1 d .
H17 H -0.3273 0.1006 0.3779 0.050 Uiso 1 1 calc R
C18 C -0.4494(6) 0.0111(7) 0.5342(6) 0.0283(11) Uani 1 1 d .
C19 C -0.4663(7) -0.0289(9) 0.6709(6) 0.0382(14) Uani 1 1 d .
H19 H -0.5437 -0.0640 0.7202 0.046 Uiso 1 1 calc R
C20 C -0.3633(8) -0.0142(9) 0.7304(6) 0.0402(15) Uani 1 1 d .
H20 H -0.3709 -0.0453 0.8212 0.048 Uiso 1 1 calc R
H8O8 H -0.158(14) 0.176(7) 0.899(16) 0.15(6) Uiso 1 1 d D

loop_
_atom_site_aniso_label
_atom_site_aniso_U_11
_atom_site_aniso_U_22
_atom_site_aniso_U_33
_atom_site_aniso_U_23
_atom_site_aniso_U_13
_atom_site_aniso_U_12
Co1 0.0260(4) 0.0253(4) 0.0276(4) -0.0088(3) -0.0024(3) -0.0135(3)
Co2 0.0278(4) 0.0335(4) 0.0290(4) -0.0104(3) -0.0051(3) -0.0148(3)
O1 0.029(2) 0.032(2) 0.044(3) 0.0018(19) -0.0034(18) -0.0097(17)
O2 0.033(2) 0.033(2) 0.056(3) -0.015(2) -0.010(2) -0.0146(18)
O3 0.038(2) 0.044(3) 0.058(3) -0.022(2) 0.007(2) -0.023(2)
O4 0.037(2) 0.028(2) 0.044(2) -0.0177(18) -0.0038(18) -0.0127(17)
O5 0.040(2) 0.038(2) 0.045(3) -0.020(2) -0.006(2) -0.0138(19)
O6 0.044(3) 0.046(3) 0.036(2) -0.005(2) -0.0069(19) -0.029(2)
O7 0.050(3) 0.062(3) 0.028(2) -0.003(2) -0.0061(19) -0.034(2)
O8 0.0265(19) 0.033(2) 0.0247(19) -0.0114(16) -0.0015(14) -0.0155(16)
N1 0.028(2) 0.044(3) 0.036(3) -0.015(2) -0.006(2) -0.018(2)
C1 0.025(3) 0.030(3) 0.033(3) -0.011(2) -0.001(2) -0.008(2)
C2 0.044(3) 0.028(3) 0.035(3) -0.011(2) -0.005(2) -0.016(3)
C3 0.029(3) 0.037(3) 0.042(3) -0.014(3) -0.003(2) -0.017(2)
C4 0.037(3) 0.034(3) 0.042(3) -0.013(3) -0.004(3) -0.022(3)
C5 0.038(3) 0.027(3) 0.040(3) -0.010(2) -0.005(3) -0.009(2)
C6 0.031(3) 0.040(3) 0.034(3) -0.009(3) -0.003(2) -0.020(3)
C7 0.032(3) 0.024(3) 0.042(3) -0.011(2) -0.003(2) -0.012(2)
C8 0.038(3) 0.036(3) 0.034(3) -0.011(2) -0.003(2) -0.023(3)
C9 0.027(3) 0.029(3) 0.038(3) -0.005(2) 0.003(2) -0.013(2)
C10 0.043(4) 0.047(4) 0.039(4) -0.006(3) -0.007(3) -0.021(3)
C11 0.041(3) 0.049(4) 0.042(4) -0.006(3) -0.003(3) -0.031(3)
C12 0.033(3) 0.027(3) 0.029(3) -0.004(2) -0.003(2) -0.012(2)
C13 0.040(3) 0.056(4) 0.032(3) -0.005(3) -0.005(3) -0.028(3)
C14 0.051(4) 0.054(4) 0.044(4) -0.006(3) -0.012(3) -0.031(4)
C15 0.030(3) 0.039(3) 0.033(3) -0.011(2) 0.004(2) -0.023(2)
C16 0.045(4) 0.083(6) 0.030(3) -0.018(3) 0.002(3) -0.040(4)
C17 0.043(3) 0.069(5) 0.025(3) -0.012(3) 0.005(2) -0.038(3)
C18 0.024(3) 0.034(3) 0.032(3) -0.014(2) -0.003(2) -0.011(2)
C19 0.038(3) 0.059(4) 0.027(3) -0.012(3) 0.003(2) -0.032(3)
C20 0.044(4) 0.058(4) 0.027(3) -0.011(3) 0.000(3) -0.030(3)

loop_
_atom_type_symbol
_atom_type_description
_atom_type_scat_dispersion_real
_atom_type_scat_dispersion_imag
_atom_type_scat_source
C C 0.0033 0.0016 'International Tables Vol C Tables 4.2.6.8 and 6.1.1.4'
H H 0.0000 0.0000 'International Tables Vol C Tables 4.2.6.8 and 6.1.1.4'
N N 0.0061 0.0033 'International Tables Vol C Tables 4.2.6.8 and 6.1.1.4'
O O 0.0106 0.0060 'International Tables Vol C Tables 4.2.6.8 and 6.1.1.4'
Co Co 0.3494 0.9721 'International Tables Vol C Tables 4.2.6.8 and 6.1.1.4'

loop_
_geom_angle_atom_site_label_1
_geom_angle_atom_site_label_2
_geom_angle_atom_site_label_3
_geom_angle
_geom_angle_site_symmetry_1
_geom_angle_site_symmetry_3
O7 Co1 O4 92.2(2) . .
O7 Co1 O8 176.50(17) . 2_557
O4 Co1 O8 85.20(17) . 2_557
O7 Co1 O8 94.64(17) . .
O4 Co1 O8 94.87(16) . .
O8 Co1 O8 83.27(16) 2_557 .
O7 Co1 O3 85.9(2) . 1_565
O4 Co1 O3 163.04(18) . 1_565
O8 Co1 O3 97.26(18) 2_557 1_565
O8 Co1 O3 102.08(17) . 1_565
O7 Co1 O2 86.50(19) . 1_565
O4 Co1 O2 101.57(17) . 1_565
O8 Co1 O2 96.31(17) 2_557 1_565
O8 Co1 O2 163.47(17) . 1_565
O3 Co1 O2 61.51(18) 1_565 1_565
O7 Co1 C8 81.9(2) . 1_565
O4 Co1 C8 132.6(2) . 1_565
O8 Co1 C8 101.61(18) 2_557 1_565
O8 Co1 C8 132.40(19) . 1_565
O3 Co1 C8 30.5(2) 1_565 1_565
O2 Co1 C8 31.43(19) 1_565 1_565
O8 Co2 O5 106.57(18) . .
O8 Co2 O6 109.72(19) . .
O5 Co2 O6 114.5(2) . .
O8 Co2 N1 124.32(19) . .
O5 Co2 N1 103.2(2) . .
O6 Co2 N1 98.7(2) . .
C6 O1 C9 116.1(5) . .
C8 O2 Co1 86.5(3) . 1_545
C8 O3 Co1 88.2(4) . 1_545
C1 O4 Co1 137.4(4) . .
C1 O5 Co2 120.5(4) . .
C15 O6 Co2 120.8(4) . .
C15 O7 Co1 140.6(4) . .
Co2 O8 Co1 128.5(2) . 2_557
Co2 O8 Co1 99.35(17) . .
Co1 O8 Co1 96.73(16) 2_557 .
C20 N1 C16 117.3(5) . .
C20 N1 Co2 125.6(4) . .
C16 N1 Co2 116.2(4) . .
O4 C1 O5 124.3(5) . .
O4 C1 C2 118.0(5) . .
O5 C1 C2 117.7(5) . .
C7 C2 C3 119.6(6) . .
C7 C2 C1 118.9(5) . .
C3 C2 C1 121.4(6) . .
C4 C3 C2 119.3(5) . .
C3 C4 C5 121.6(5) . .
C3 C4 C8 118.3(5) . .
C5 C4 C8 119.9(6) . .
C6 C5 C4 118.5(6) . .
C5 C6 O1 119.7(6) . .
C5 C6 C7 121.1(6) . .
O1 C6 C7 119.1(5) . .
C2 C7 C6 119.7(5) . .
O3 C8 O2 122.1(5) . .
O3 C8 C4 119.0(6) . .
O2 C8 C4 118.8(5) . .
O3 C8 Co1 61.3(3) . 1_545
O2 C8 Co1 62.0(3) . 1_545
C4 C8 Co1 165.2(4) . 1_545
C10 C9 C14 121.9(6) . .
C10 C9 O1 118.4(6) . .
C14 C9 O1 119.6(6) . .
C9 C10 C11 118.7(7) . .
C10 C11 C12 121.6(6) . .
C13 C12 C11 118.7(6) . .
C13 C12 C15 119.5(6) . 2_656
C11 C12 C15 121.8(6) . 2_656
C12 C13 C14 121.9(6) . .
C13 C14 C9 117.2(6) . .
O7 C15 O6 123.2(6) . .
O7 C15 C12 117.4(5) . 2_656
O6 C15 C12 119.4(6) . 2_656
N1 C16 C17 122.1(6) . .
C18 C17 C16 121.5(6) . .
C17 C18 C19 117.5(5) . .
C17 C18 C18 122.4(7) . 2_456
C19 C18 C18 120.1(6) . 2_456
C20 C19 C18 117.8(5) . .
N1 C20 C19 123.6(6) . .

loop_
_geom_bond_atom_site_label_1
_geom_bond_atom_site_label_2
_geom_bond_distance
_geom_bond_site_symmetry_2
Co1 O7 2.064(5) .
Co1 O4 2.077(4) .
Co1 O8 2.092(4) 2_557
Co1 O8 2.115(4) .
Co1 O3 2.134(5) 1_565
Co1 O2 2.151(4) 1_565
Co1 C8 2.431(6) 1_565
Co2 O8 1.942(4) .
Co2 O5 1.961(5) .
Co2 O6 1.963(4) .
Co2 N1 2.031(5) .
O1 C6 1.393(7) .
O1 C9 1.395(7) .
O2 C8 1.270(8) .
O2 Co1 2.151(4) 1_545
O3 C8 1.234(8) .
O3 Co1 2.134(5) 1_545
O4 C1 1.254(7) .
O5 C1 1.274(7) .
O6 C15 1.275(7) .
O7 C15 1.249(8) .
O8 Co1 2.092(4) 2_557
N1 C20 1.333(8) .
N1 C16 1.344(9) .
C1 C2 1.484(8) .
C2 C7 1.393(9) .
C2 C3 1.402(8) .
C3 C4 1.386(9) .
C4 C5 1.396(9) .
C4 C8 1.531(8) .
C5 C6 1.379(9) .
C6 C7 1.399(9) .
C8 Co1 2.431(6) 1_545
C9 C10 1.376(9) .
C9 C14 1.395(10) .
C10 C11 1.378(9) .
C11 C12 1.378(9) .
C12 C13 1.377(9) .
C12 C15 1.484(8) 2_656
C13 C14 1.394(9) .
C15 C12 1.484(8) 2_656
C16 C17 1.365(9) .
C17 C18 1.360(8) .
C18 C19 1.404(8) .
C18 C18 1.494(11) 2_456
C19 C20 1.394(9) .

loop_
_geom_torsion_atom_site_label_1
_geom_torsion_atom_site_label_2
_geom_torsion_atom_site_label_3
_geom_torsion_atom_site_label_4
_geom_torsion
_geom_torsion_site_symmetry_1
_geom_torsion_site_symmetry_4
O7 Co1 O4 C1 -85.4(6) . .
O8 Co1 O4 C1 92.3(6) 2_557 .
O8 Co1 O4 C1 9.5(6) . .
O3 Co1 O4 C1 -168.5(7) 1_565 .
O2 Co1 O4 C1 -172.2(6) 1_565 .
C8 Co1 O4 C1 -166.3(6) 1_565 .
O8 Co2 O5 C1 -44.4(5) . .
O6 Co2 O5 C1 77.1(5) . .
N1 Co2 O5 C1 -176.8(5) . .
O8 Co2 O6 C15 40.7(5) . .
O5 Co2 O6 C15 -79.0(5) . .
N1 Co2 O6 C15 172.1(5) . .
O4 Co1 O7 C15 73.7(8) . .
O3 Co1 O7 C15 -123.1(8) 1_565 .
O2 Co1 O7 C15 175.2(8) 1_565 .
O5 Co2 O8 Co1 -42.2(3) . 2_557
O6 Co2 O8 Co1 -166.7(2) . 2_557
N1 Co2 O8 Co1 77.2(3) . 2_557
O5 Co2 O8 Co1 64.3(2) . .
O6 Co2 O8 Co1 -60.2(2) . .
N1 Co2 O8 Co1 -176.3(2) . .
O7 Co1 O8 Co2 46.2(2) . .
O4 Co1 O8 Co2 -46.4(2) . .
O8 Co1 O8 Co2 -130.9(2) 2_557 .
O3 Co1 O8 Co2 133.0(2) 1_565 .
O2 Co1 O8 Co2 139.6(6) 1_565 .
C8 Co1 O8 Co2 129.5(2) 1_565 .
O7 Co1 O8 Co1 177.18(19) . 2_557
O4 Co1 O8 Co1 84.57(18) . 2_557
O8 Co1 O8 Co1 0.0 2_557 2_557
O3 Co1 O8 Co1 -96.0(2) 1_565 2_557
O2 Co1 O8 Co1 -89.5(6) 1_565 2_557
C8 Co1 O8 Co1 -99.6(3) 1_565 2_557
O8 Co2 N1 C20 -45.3(6) . .
O5 Co2 N1 C20 75.7(6) . .
O6 Co2 N1 C20 -166.5(6) . .
O8 Co2 N1 C16 146.0(5) . .
O5 Co2 N1 C16 -93.1(6) . .
O6 Co2 N1 C16 24.8(6) . .
Co1 O4 C1 O5 21.2(10) . .
Co1 O4 C1 C2 -162.1(4) . .
Co2 O5 C1 O4 -2.6(8) . .
Co2 O5 C1 C2 -179.3(4) . .
O4 C1 C2 C7 -32.2(9) . .
O5 C1 C2 C7 144.8(6) . .
O4 C1 C2 C3 149.5(6) . .
O5 C1 C2 C3 -33.5(9) . .
C7 C2 C3 C4 1.7(9) . .
C1 C2 C3 C4 180.0(6) . .
C2 C3 C4 C5 -3.5(10) . .
C2 C3 C4 C8 -178.0(6) . .
C3 C4 C5 C6 1.1(10) . .
C8 C4 C5 C6 175.5(6) . .
C4 C5 C6 O1 -177.4(6) . .
C4 C5 C6 C7 3.3(10) . .
C9 O1 C6 C5 133.8(6) . .
C9 O1 C6 C7 -46.8(8) . .
C3 C2 C7 C6 2.5(9) . .
C1 C2 C7 C6 -175.8(6) . .
C5 C6 C7 C2 -5.1(10) . .
O1 C6 C7 C2 175.6(6) . .
Co1 O3 C8 O2 -12.9(6) 1_545 .
Co1 O3 C8 C4 163.1(5) 1_545 .
Co1 O2 C8 O3 12.8(6) 1_545 .
Co1 O2 C8 C4 -163.2(5) 1_545 .
C3 C4 C8 O3 -7.1(9) . .
C5 C4 C8 O3 178.3(6) . .
C3 C4 C8 O2 169.1(6) . .
C5 C4 C8 O2 -5.5(9) . .
C3 C4 C8 Co1 79.9(19) . 1_545
C5 C4 C8 Co1 -94.7(18) . 1_545
C6 O1 C9 C10 135.3(6) . .
C6 O1 C9 C14 -48.9(9) . .
C14 C9 C10 C11 1.2(11) . .
O1 C9 C10 C11 177.0(6) . .
C9 C10 C11 C12 0.9(11) . .
C10 C11 C12 C13 -1.8(11) . .
C10 C11 C12 C15 177.7(6) . 2_656
C11 C12 C13 C14 0.5(11) . .
C15 C12 C13 C14 -179.0(7) 2_656 .
C12 C13 C14 C9 1.5(11) . .
C10 C9 C14 C13 -2.4(11) . .
O1 C9 C14 C13 -178.1(6) . .
Co1 O7 C15 O6 -6.2(12) . .
Co1 O7 C15 C12 175.5(5) . 2_656
Co2 O6 C15 O7 -2.2(9) . .
Co2 O6 C15 C12 176.1(4) . 2_656
C20 N1 C16 C17 -2.4(12) . .
Co2 N1 C16 C17 167.3(6) . .
N1 C16 C17 C18 1.5(13) . .
C16 C17 C18 C19 1.8(11) . .
C16 C17 C18 C18 -178.4(8) . 2_456
C17 C18 C19 C20 -3.9(10) . .
C18 C18 C19 C20 176.3(7) 2_456 .
C16 N1 C20 C19 0.0(11) . .
Co2 N1 C20 C19 -168.6(6) . .
C18 C19 C20 N1 3.1(11) . .
